data_7051860
loop_
_publ_author_name
'le Roex, Tanya'
'Nassimbeni, Luigi R.'
'Weber, Edwin'

_publ_section_title
;
 Selectivity and structure of mixed guest clathrates
;
_journal_issue 5
_journal_name_full 'New Journal of Chemistry'
_journal_page_first 856
_journal_paper_doi 10.1039/b718397f
_journal_volume 32
_journal_year 2008
_chemical_formula_moiety 'C28 H18 O2. 2(C2 H3 N)'
_chemical_formula_sum 'C32 H24 N2 O2'
_chemical_formula_weight 468.53
_chemical_name_common none
_chemical_name_systematic
;
9,9'-(ethyne-1,2-diyl)difluoren-9-ol. 2(acetonitrile)
clathrate
;
_space_group_IT_number 2
_symmetry_cell_setting triclinic
_symmetry_space_group_name_Hall '-P 1'
_symmetry_space_group_name_H-M 'P -1'
_atom_sites_solution_hydrogens geom
_atom_sites_solution_primary direct
_atom_sites_solution_secondary difmap
_audit_creation_method SHELXL-97
_cell_angle_alpha 79.4550(10)
_cell_angle_beta 88.2810(10)
_cell_angle_gamma 83.3630(10)
_cell_formula_units_Z 2
_cell_length_a 9.95670(10)
_cell_length_b 10.8079(2)
_cell_length_c 11.9167(2)
_cell_measurement_reflns_used 23344
_cell_measurement_temperature 173(2)
_cell_measurement_theta_max 27.88
_cell_measurement_theta_min 1.02
_cell_volume 1252.21(3)
_computing_cell_refinement 'Collect (Nonius, 2000)'
_computing_data_collection 'Collect (Nonius, 2000)'
_computing_data_reduction 'Collect (Nonius, 2000)'
_computing_molecular_graphics 'XSEED, a graphical interface to SHELX(1999)'
_computing_publication_material 'SHELXL-97 (Sheldrick, 1997)'
_computing_structure_refinement 'SHELXL-97 (Sheldrick, 1997)'
_computing_structure_solution 'SHELXS-97 (Sheldrick, 1990)'
_diffrn_ambient_temperature 173(2)
_diffrn_measured_fraction_theta_full 0.966
_diffrn_measured_fraction_theta_max 0.966
_diffrn_measurement_device_type 'Nonius Kappa CCD'
_diffrn_measurement_method 'combination of phi and omega'
_diffrn_radiation_monochromator graphite
_diffrn_radiation_source 'fine-focus sealed tube'
_diffrn_radiation_type MoK\a
_diffrn_radiation_wavelength 0.71073
_diffrn_reflns_av_R_equivalents 0.0143
_diffrn_reflns_av_sigmaI/netI 0.0333
_diffrn_reflns_limit_h_max 13
_diffrn_reflns_limit_h_min -12
_diffrn_reflns_limit_k_max 14
_diffrn_reflns_limit_k_min -14
_diffrn_reflns_limit_l_max 15
_diffrn_reflns_limit_l_min -15
_diffrn_reflns_number 10505
_diffrn_reflns_theta_full 27.87
_diffrn_reflns_theta_max 27.87
_diffrn_reflns_theta_min 2.68
_exptl_absorpt_coefficient_mu 0.078
_exptl_absorpt_correction_type none
_exptl_crystal_colour colourless
_exptl_crystal_density_diffrn 1.243
_exptl_crystal_density_meas ?
_exptl_crystal_density_method .
_exptl_crystal_description 'clear plates'
_exptl_crystal_F_000 492
_exptl_crystal_size_max 0.25
_exptl_crystal_size_mid 0.18
_exptl_crystal_size_min 0.10
_refine_diff_density_max 0.229
_refine_diff_density_min -0.250
_refine_diff_density_rms 0.040
_refine_ls_extinction_method none
_refine_ls_goodness_of_fit_ref 1.042
_refine_ls_hydrogen_treatment mixed
_refine_ls_matrix_type full
_refine_ls_number_parameters 335
_refine_ls_number_reflns 5768
_refine_ls_number_restraints 0
_refine_ls_restrained_S_all 1.042
_refine_ls_R_factor_all 0.0546
_refine_ls_R_factor_gt 0.0382
_refine_ls_shift/su_max 0.001
_refine_ls_shift/su_mean 0.000
_refine_ls_structure_factor_coef Fsqd
_refine_ls_weighting_details 'calc w=1/[\s^2^(Fo^2^)+(0.0462P)^2^+0.2958P] where P=(Fo^2^+2Fc^2^)/3'
_refine_ls_weighting_scheme calc
_refine_ls_wR_factor_gt 0.0918
_refine_ls_wR_factor_ref 0.1002
_reflns_number_gt 4525
_reflns_number_total 5768
_reflns_threshold_expression >2sigma(I)
_cod_data_source_file b718397f.txt
_cod_data_source_block c:\H2.2MeCN
_cod_original_sg_symbol_H-M P_-1
_cod_database_code 7051860

loop_
_symmetry_equiv_pos_as_xyz
'x, y, z'
'-x, -y, -z'

loop_
_atom_site_label
_atom_site_type_symbol
_atom_site_fract_x
_atom_site_fract_y
_atom_site_fract_z
_atom_site_U_iso_or_equiv
_atom_site_adp_type
_atom_site_occupancy
_atom_site_symmetry_multiplicity
_atom_site_calc_flag
_atom_site_refinement_flags
_atom_site_disorder_assembly
_atom_site_disorder_group
C1 C 0.63745(12) -0.29156(11) 0.94729(10) 0.0254(3) Uani 1 1 d . . .
H1 H 0.6619 -0.2248 0.9817 0.030 Uiso 1 1 calc R . .
C2 C 0.73248(14) -0.39262(13) 0.93122(12) 0.0361(3) Uani 1 1 d . . .
H2 H 0.8230 -0.3951 0.9553 0.043 Uiso 1 1 calc R . .
C3 C 0.69587(17) -0.48936(13) 0.88040(12) 0.0419(4) Uani 1 1 d . . .
H3 H 0.7620 -0.5572 0.8700 0.050 Uiso 1 1 calc R . .
C4 C 0.56515(17) -0.48891(12) 0.84464(11) 0.0373(3) Uani 1 1 d . . .
H4 H 0.5410 -0.5554 0.8098 0.045 Uiso 1 1 calc R . .
C5 C 0.24070(18) -0.42787(14) 0.77849(11) 0.0425(4) Uani 1 1 d . . .
H5 H 0.2728 -0.5073 0.7585 0.051 Uiso 1 1 calc R . .
C6 C 0.10748(18) -0.37585(17) 0.75763(12) 0.0514(5) Uani 1 1 d . . .
H6 H 0.0481 -0.4206 0.7234 0.062 Uiso 1 1 calc R . .
C7 C 0.06009(16) -0.26005(17) 0.78590(12) 0.0453(4) Uani 1 1 d . . .
H7 H -0.0313 -0.2262 0.7707 0.054 Uiso 1 1 calc R . .
C8 C 0.14470(13) -0.19232(14) 0.83636(10) 0.0312(3) Uani 1 1 d . . .
H8 H 0.1125 -0.1123 0.8550 0.037 Uiso 1 1 calc R . .
O9 O 0.35585(8) -0.17511(8) 1.02924(6) 0.01871(17) Uani 1 1 d . . .
C9 C 0.38828(11) -0.18990(10) 0.91333(8) 0.0166(2) Uani 1 1 d . . .
H9 H 0.3021(18) -0.1046(18) 1.0259(16) 0.055(5) Uiso 1 1 d . . .
C10 C 0.41923(10) -0.06895(10) 0.84427(9) 0.0170(2) Uani 1 1 d . . .
C11 C 0.44631(11) 0.02765(10) 0.78545(9) 0.0177(2) Uani 1 1 d . . .
O12 O 0.47455(8) 0.24631(7) 0.77384(7) 0.02031(18) Uani 1 1 d . . .
C12 C 0.48119(11) 0.14450(10) 0.71137(9) 0.0163(2) Uani 1 1 d . . .
H12 H 0.5233(17) 0.2183(16) 0.8371(15) 0.048(5) Uiso 1 1 d . . .
C13 C 0.24857(11) 0.21868(11) 0.60991(10) 0.0232(2) Uani 1 1 d . . .
H13 H 0.2006 0.2222 0.6796 0.028 Uiso 1 1 calc R . .
C14 C 0.18151(12) 0.24960(12) 0.50578(11) 0.0280(3) Uani 1 1 d . . .
H14 H 0.0870 0.2754 0.5042 0.034 Uiso 1 1 calc R . .
C15 C 0.25228(13) 0.24291(11) 0.40424(10) 0.0274(3) Uani 1 1 d . . .
H15 H 0.2051 0.2636 0.3340 0.033 Uiso 1 1 calc R . .
C16 C 0.39057(12) 0.20649(11) 0.40386(9) 0.0231(2) Uani 1 1 d . . .
H16 H 0.4383 0.2018 0.3343 0.028 Uiso 1 1 calc R . .
C17 C 0.71359(12) 0.12808(11) 0.46226(10) 0.0234(2) Uani 1 1 d . . .
H17 H 0.7030 0.1401 0.3819 0.028 Uiso 1 1 calc R . .
C18 C 0.84101(12) 0.09796(12) 0.51067(11) 0.0272(3) Uani 1 1 d . . .
H18 H 0.9185 0.0912 0.4627 0.033 Uiso 1 1 calc R . .
C19 C 0.85676(12) 0.07760(12) 0.62853(11) 0.0268(3) Uani 1 1 d . . .
H19 H 0.9447 0.0564 0.6602 0.032 Uiso 1 1 calc R . .
C20 C 0.74458(11) 0.08810(11) 0.70063(10) 0.0224(2) Uani 1 1 d . . .
H20 H 0.7549 0.0729 0.7811 0.027 Uiso 1 1 calc R . .
C1A C 0.50702(11) -0.29171(10) 0.91166(9) 0.0190(2) Uani 1 1 d . . .
C4A C 0.46978(13) -0.38924(11) 0.86063(9) 0.0252(3) Uani 1 1 d . . .
C5A C 0.32650(14) -0.36093(11) 0.82954(9) 0.0272(3) Uani 1 1 d . . .
C8A C 0.27684(12) -0.24461(11) 0.85861(9) 0.0220(2) Uani 1 1 d . . .
C13A C 0.38637(11) 0.18281(10) 0.60962(9) 0.0171(2) Uani 1 1 d . . .
C16A C 0.45781(11) 0.17707(10) 0.50761(9) 0.0175(2) Uani 1 1 d . . .
C17A C 0.60217(11) 0.14026(10) 0.53370(9) 0.0175(2) Uani 1 1 d . . .
C20A C 0.61821(11) 0.12112(10) 0.65233(9) 0.0166(2) Uani 1 1 d . . .
N1G N 0.15967(11) 0.04981(11) 1.00333(10) 0.0327(3) Uani 1 1 d . . .
C1G C 0.09397(13) 0.13443(13) 0.95457(11) 0.0298(3) Uani 1 1 d . . .
C2G C 0.00855(17) 0.24143(16) 0.89140(14) 0.0507(4) Uani 1 1 d . . .
H2GA H -0.0223 0.2188 0.8213 0.076 Uiso 1 1 calc R . .
H2GB H 0.0603 0.3143 0.8719 0.076 Uiso 1 1 calc R . .
H2GC H -0.0699 0.2632 0.9385 0.076 Uiso 1 1 calc R . .
N3G N 0.08849(15) 0.59010(12) 0.35279(12) 0.0489(3) Uani 1 1 d . . .
C3G C 0.19027(17) 0.57219(12) 0.39872(12) 0.0374(3) Uani 1 1 d . . .
C4G C 0.31989(17) 0.54933(14) 0.45545(13) 0.0444(4) Uani 1 1 d . . .
H4GA H 0.3457 0.4579 0.4767 0.067 Uiso 1 1 calc R . .
H4GB H 0.3132 0.5875 0.5242 0.067 Uiso 1 1 calc R . .
H4GC H 0.3885 0.5872 0.4037 0.067 Uiso 1 1 calc R . .

loop_
_atom_site_aniso_label
_atom_site_aniso_U_11
_atom_site_aniso_U_22
_atom_site_aniso_U_33
_atom_site_aniso_U_23
_atom_site_aniso_U_13
_atom_site_aniso_U_12
C1 0.0244(6) 0.0248(6) 0.0247(6) 0.0004(5) 0.0027(5) -0.0014(5)
C2 0.0314(7) 0.0366(7) 0.0322(7) 0.0059(6) 0.0078(6) 0.0090(6)
C3 0.0608(10) 0.0258(7) 0.0298(7) 0.0030(5) 0.0151(7) 0.0166(6)
C4 0.0711(10) 0.0176(6) 0.0210(6) -0.0020(5) 0.0079(6) -0.0002(6)
C5 0.0764(11) 0.0360(8) 0.0208(6) -0.0025(5) -0.0068(7) -0.0332(8)
C6 0.0673(11) 0.0679(11) 0.0264(7) -0.0004(7) -0.0135(7) -0.0483(9)
C7 0.0382(8) 0.0740(11) 0.0271(7) -0.0011(7) -0.0077(6) -0.0311(8)
C8 0.0261(6) 0.0502(8) 0.0184(6) -0.0025(5) -0.0018(5) -0.0144(6)
O9 0.0227(4) 0.0221(4) 0.0112(3) -0.0036(3) -0.0003(3) -0.0011(3)
C9 0.0198(5) 0.0195(5) 0.0110(5) -0.0023(4) 0.0003(4) -0.0049(4)
C10 0.0178(5) 0.0195(5) 0.0144(5) -0.0050(4) -0.0010(4) -0.0011(4)
C11 0.0192(5) 0.0204(5) 0.0138(5) -0.0050(4) 0.0006(4) -0.0004(4)
O12 0.0289(4) 0.0169(4) 0.0158(4) -0.0059(3) -0.0025(3) 0.0000(3)
C12 0.0200(5) 0.0153(5) 0.0138(5) -0.0036(4) 0.0007(4) -0.0022(4)
C13 0.0212(6) 0.0262(6) 0.0217(6) -0.0022(5) 0.0014(5) -0.0039(5)
C14 0.0215(6) 0.0296(6) 0.0319(7) -0.0010(5) -0.0062(5) -0.0049(5)
C15 0.0316(6) 0.0272(6) 0.0235(6) -0.0012(5) -0.0120(5) -0.0067(5)
C16 0.0322(6) 0.0222(6) 0.0154(5) -0.0032(4) -0.0024(5) -0.0053(5)
C17 0.0291(6) 0.0226(6) 0.0167(5) -0.0021(4) 0.0050(5) 0.0006(5)
C18 0.0243(6) 0.0282(6) 0.0273(6) -0.0044(5) 0.0089(5) 0.0011(5)
C19 0.0198(6) 0.0298(6) 0.0305(6) -0.0066(5) -0.0006(5) 0.0010(5)
C20 0.0234(6) 0.0241(6) 0.0200(5) -0.0052(4) -0.0021(5) -0.0009(5)
C1A 0.0268(6) 0.0162(5) 0.0129(5) 0.0003(4) 0.0037(4) -0.0036(4)
C4A 0.0449(7) 0.0170(5) 0.0135(5) -0.0001(4) 0.0040(5) -0.0080(5)
C5A 0.0456(7) 0.0250(6) 0.0129(5) 0.0006(4) -0.0013(5) -0.0180(5)
C8A 0.0277(6) 0.0292(6) 0.0107(5) -0.0005(4) 0.0004(4) -0.0146(5)
C13A 0.0220(5) 0.0138(5) 0.0154(5) -0.0013(4) -0.0010(4) -0.0038(4)
C16A 0.0237(5) 0.0133(5) 0.0158(5) -0.0021(4) -0.0003(4) -0.0040(4)
C17A 0.0240(6) 0.0130(5) 0.0155(5) -0.0021(4) 0.0013(4) -0.0028(4)
C20A 0.0203(5) 0.0138(5) 0.0161(5) -0.0032(4) 0.0011(4) -0.0030(4)
N1G 0.0260(5) 0.0349(6) 0.0369(6) -0.0078(5) -0.0013(5) 0.0005(5)
C1G 0.0259(6) 0.0350(7) 0.0278(6) -0.0054(5) 0.0044(5) -0.0020(5)
C2G 0.0505(9) 0.0519(10) 0.0379(8) 0.0095(7) 0.0036(7) 0.0145(7)
N3G 0.0619(9) 0.0376(7) 0.0448(7) -0.0060(6) -0.0053(7) 0.0038(6)
C3G 0.0594(10) 0.0230(7) 0.0293(7) -0.0050(5) 0.0005(7) -0.0023(6)
C4G 0.0621(10) 0.0316(8) 0.0416(8) -0.0072(6) -0.0084(8) -0.0110(7)

loop_
_atom_type_symbol
_atom_type_description
_atom_type_scat_dispersion_real
_atom_type_scat_dispersion_imag
_atom_type_scat_source
C C 0.0033 0.0016 'International Tables Vol C Tables 4.2.6.8 and 6.1.1.4'
H H 0.0000 0.0000 'International Tables Vol C Tables 4.2.6.8 and 6.1.1.4'
N N 0.0061 0.0033 'International Tables Vol C Tables 4.2.6.8 and 6.1.1.4'
O O 0.0106 0.0060 'International Tables Vol C Tables 4.2.6.8 and 6.1.1.4'

loop_
_geom_angle_atom_site_label_1
_geom_angle_atom_site_label_2
_geom_angle_atom_site_label_3
_geom_angle
_geom_angle_site_symmetry_1
_geom_angle_site_symmetry_3
_geom_angle_publ_flag
C1A C1 C2 117.91(12) . . ?
C3 C2 C1 120.62(13) . . ?
C4 C3 C2 121.24(12) . . ?
C3 C4 C4A 118.63(12) . . ?
C6 C5 C5A 118.68(14) . . ?
C7 C6 C5 121.04(13) . . ?
C6 C7 C8 120.79(15) . . ?
C8A C8 C7 118.31(14) . . ?
O9 C9 C10 110.51(8) . . ?
O9 C9 C1A 110.04(8) . . ?
C10 C9 C1A 110.57(9) . . ?
O9 C9 C8A 112.47(8) . . ?
C10 C9 C8A 111.14(8) . . ?
C1A C9 C8A 101.81(9) . . ?
C11 C10 C9 177.96(11) . . ?
C10 C11 C12 178.67(11) . . ?
O12 C12 C11 110.77(8) . . ?
O12 C12 C13A 109.09(8) . . ?
C11 C12 C13A 111.11(9) . . ?
O12 C12 C20A 113.10(8) . . ?
C11 C12 C20A 110.75(9) . . ?
C13A C12 C20A 101.69(8) . . ?
C13A C13 C14 118.57(11) . . ?
C15 C14 C13 120.35(11) . . ?
C16 C15 C14 121.12(11) . . ?
C15 C16 C16A 118.55(11) . . ?
C17A C17 C18 118.60(10) . . ?
C17 C18 C19 120.88(11) . . ?
C18 C19 C20 120.59(11) . . ?
C20A C20 C19 118.52(10) . . ?
C1 C1A C4A 121.59(11) . . ?
C1 C1A C9 127.91(10) . . ?
C4A C1A C9 110.40(10) . . ?
C4 C4A C1A 120.02(12) . . ?
C4 C4A C5A 131.22(12) . . ?
C1A C4A C5A 108.74(10) . . ?
C8A C5A C5 119.63(13) . . ?
C8A C5A C4A 108.83(10) . . ?
C5 C5A C4A 131.53(13) . . ?
C8 C8A C5A 121.54(11) . . ?
C8 C8A C9 128.27(11) . . ?
C5A C8A C9 110.18(10) . . ?
C13 C13A C16A 121.14(10) . . ?
C13 C13A C12 128.33(10) . . ?
C16A C13A C12 110.53(9) . . ?
C16 C16A C13A 120.25(10) . . ?
C16 C16A C17A 130.88(10) . . ?
C13A C16A C17A 108.86(9) . . ?
C17 C17A C20A 120.50(10) . . ?
C17 C17A C16A 130.90(10) . . ?
C20A C17A C16A 108.56(9) . . ?
C20 C20A C17A 120.89(10) . . ?
C20 C20A C12 128.78(10) . . ?
C17A C20A C12 110.32(9) . . ?
N1G C1G C2G 179.08(16) . . ?
N3G C3G C4G 179.27(16) . . ?

loop_
_geom_bond_atom_site_label_1
_geom_bond_atom_site_label_2
_geom_bond_distance
_geom_bond_site_symmetry_2
_geom_bond_publ_flag
C1 C1A 1.3787(17) . ?
C1 C2 1.3970(18) . ?
C2 C3 1.388(2) . ?
C3 C4 1.381(2) . ?
C4 C4A 1.3878(19) . ?
C5 C6 1.391(3) . ?
C5 C5A 1.3995(17) . ?
C6 C7 1.382(3) . ?
C7 C8 1.3933(19) . ?
C8 C8A 1.3837(18) . ?
O9 C9 1.4421(12) . ?
C9 C10 1.4714(15) . ?
C9 C1A 1.5214(15) . ?
C9 C8A 1.5305(15) . ?
C10 C11 1.2000(15) . ?
C11 C12 1.4730(15) . ?
O12 C12 1.4316(12) . ?
C12 C13A 1.5256(14) . ?
C12 C20A 1.5323(15) . ?
C13 C13A 1.3821(16) . ?
C13 C14 1.3942(17) . ?
C14 C15 1.3911(18) . ?
C15 C16 1.3877(17) . ?
C16 C16A 1.3909(15) . ?
C17 C17A 1.3869(16) . ?
C17 C18 1.3885(17) . ?
C18 C19 1.3920(18) . ?
C19 C20 1.3954(17) . ?
C20 C20A 1.3807(16) . ?
C1A C4A 1.3989(16) . ?
C4A C5A 1.4682(19) . ?
C5A C8A 1.3966(18) . ?
C13A C16A 1.3975(15) . ?
C16A C17A 1.4731(15) . ?
C17A C20A 1.4020(14) . ?
N1G C1G 1.1367(17) . ?
C1G C2G 1.4559(19) . ?
N3G C3G 1.146(2) . ?
C3G C4G 1.450(2) . ?

loop_
_geom_hbond_atom_site_label_D
_geom_hbond_atom_site_label_H
_geom_hbond_atom_site_label_A
_geom_hbond_distance_DH
_geom_hbond_distance_HA
_geom_hbond_distance_DA
_geom_hbond_angle_DHA
_geom_hbond_site_symmetry_A
O9 H9 N1G 0.874(19) 2.045(19) 2.9127(14) 171.8(17) .
O12 H12 O9 0.895(18) 1.978(18) 2.8682(11) 172.7(15) 2_657

loop_
_geom_torsion_atom_site_label_1
_geom_torsion_atom_site_label_2
_geom_torsion_atom_site_label_3
_geom_torsion_atom_site_label_4
_geom_torsion
_geom_torsion_site_symmetry_1
_geom_torsion_site_symmetry_2
_geom_torsion_site_symmetry_3
_geom_torsion_site_symmetry_4
_geom_torsion_publ_flag
C1A C1 C2 C3 0.30(18) . . . . ?
C1 C2 C3 C4 -0.2(2) . . . . ?
C2 C3 C4 C4A -0.11(19) . . . . ?
C5A C5 C6 C7 0.4(2) . . . . ?
C5 C6 C7 C8 -0.1(2) . . . . ?
C6 C7 C8 C8A -0.7(2) . . . . ?
C13A C13 C14 C15 0.68(18) . . . . ?
C13 C14 C15 C16 -0.48(18) . . . . ?
C14 C15 C16 C16A -0.27(17) . . . . ?
C17A C17 C18 C19 1.40(18) . . . . ?
C17 C18 C19 C20 -0.54(19) . . . . ?
C18 C19 C20 C20A -1.06(18) . . . . ?
C2 C1 C1A C4A -0.17(17) . . . . ?
C2 C1 C1A C9 -176.18(11) . . . . ?
O9 C9 C1A C1 -62.85(14) . . . . ?
C10 C9 C1A C1 59.51(14) . . . . ?
C8A C9 C1A C1 177.68(11) . . . . ?
O9 C9 C1A C4A 120.78(9) . . . . ?
C10 C9 C1A C4A -116.86(10) . . . . ?
C8A C9 C1A C4A 1.31(11) . . . . ?
C3 C4 C4A C1A 0.24(18) . . . . ?
C3 C4 C4A C5A 178.16(12) . . . . ?
C1 C1A C4A C4 -0.11(17) . . . . ?
C9 C1A C4A C4 176.54(10) . . . . ?
C1 C1A C4A C5A -178.45(10) . . . . ?
C9 C1A C4A C5A -1.81(12) . . . . ?
C6 C5 C5A C8A 0.25(18) . . . . ?
C6 C5 C5A C4A -179.14(12) . . . . ?
C4 C4A C5A C8A -176.51(12) . . . . ?
C1A C4A C5A C8A 1.58(13) . . . . ?
C4 C4A C5A C5 2.9(2) . . . . ?
C1A C4A C5A C5 -178.98(12) . . . . ?
C7 C8 C8A C5A 1.34(17) . . . . ?
C7 C8 C8A C9 -179.72(11) . . . . ?
C5 C5A C8A C8 -1.12(17) . . . . ?
C4A C5A C8A C8 178.39(10) . . . . ?
C5 C5A C8A C9 179.76(10) . . . . ?
C4A C5A C8A C9 -0.72(12) . . . . ?
O9 C9 C8A C8 62.91(14) . . . . ?
C10 C9 C8A C8 -61.59(14) . . . . ?
C1A C9 C8A C8 -179.36(11) . . . . ?
O9 C9 C8A C5A -118.05(10) . . . . ?
C10 C9 C8A C5A 117.45(10) . . . . ?
C1A C9 C8A C5A -0.32(11) . . . . ?
C14 C13 C13A C16A -0.14(17) . . . . ?
C14 C13 C13A C12 -179.76(11) . . . . ?
O12 C12 C13A C13 -58.48(14) . . . . ?
C11 C12 C13A C13 63.92(14) . . . . ?
C20A C12 C13A C13 -178.19(11) . . . . ?
O12 C12 C13A C16A 121.87(9) . . . . ?
C11 C12 C13A C16A -115.73(10) . . . . ?
C20A C12 C13A C16A 2.15(11) . . . . ?
C15 C16 C16A C13A 0.81(16) . . . . ?
C15 C16 C16A C17A -177.71(11) . . . . ?
C13 C13A C16A C16 -0.61(16) . . . . ?
C12 C13A C16A C16 179.07(9) . . . . ?
C13 C13A C16A C17A 178.21(10) . . . . ?
C12 C13A C16A C17A -2.11(12) . . . . ?
C18 C17 C17A C20A -0.68(16) . . . . ?
C18 C17 C17A C16A 176.53(11) . . . . ?
C16 C16A C17A C17 2.32(19) . . . . ?
C13A C16A C17A C17 -176.34(11) . . . . ?
C16 C16A C17A C20A 179.79(11) . . . . ?
C13A C16A C17A C20A 1.14(12) . . . . ?
C19 C20 C20A C17A 1.78(16) . . . . ?
C19 C20 C20A C12 -177.01(11) . . . . ?
C17 C17A C20A C20 -0.92(16) . . . . ?
C16A C17A C20A C20 -178.70(10) . . . . ?
C17 C17A C20A C12 178.07(10) . . . . ?
C16A C17A C20A C12 0.29(11) . . . . ?
O12 C12 C20A C20 60.62(14) . . . . ?
C11 C12 C20A C20 -64.41(14) . . . . ?
C13A C12 C20A C20 177.45(11) . . . . ?
O12 C12 C20A C17A -118.27(10) . . . . ?
C11 C12 C20A C17A 116.71(10) . . . . ?
C13A C12 C20A C17A -1.44(11) . . . . ?

loop_
_cod_related_entry_id
_cod_related_entry_database
_cod_related_entry_code
1 ChemSpider 21117798
